data_1509390
loop_
_publ_author_name
'Birkenbach, L.'
'Buschendorf, F.'

_publ_section_title
;
 Darstellung und Krystallstruktur des normalen (meta-) Silverperjodats
;
_journal_name_full
;
Zeitschrift fuer Physikalische Chemie, Abteilung B: Chemie der
 Elementarprozesse, Aufbau der Materie
;
_journal_page_first 102
_journal_page_last 112
_journal_volume 16
_journal_year 1932
_chemical_formula_sum 'Ag I O4'
_chemical_name_systematic 'Ag (I O4)'
_space_group_IT_number 88
_symmetry_space_group_name_Hall '-I 4ad'
_symmetry_space_group_name_H-M 'I 41/a :2'
_cell_angle_alpha 90
_cell_angle_beta 90
_cell_angle_gamma 90
_cell_formula_units_Z 4
_cell_length_a 5.379
_cell_length_b 5.379
_cell_length_c 12.037
_cell_volume 348.274
_citation_journal_id_ASTM ZPCBAL
_cod_data_source_file silver1-2_326.cif
_cod_data_source_block Ag1I1O4
_cod_original_cell_volume 348.2743
_cod_original_formula_sum 'Ag1 I1 O4'
_cod_database_code 1509390

loop_
_symmetry_equiv_pos_as_xyz
x,y,z
-y+3/4,x+1/4,z+1/4
-x+1/2,-y,z+1/2
y+3/4,-x+3/4,z+3/4
-x,-y,-z
y-3/4,-x-1/4,-z-1/4
x-1/2,y,-z-1/2
-y-3/4,x-3/4,-z-3/4
x+1/2,y+1/2,z+1/2
-y+5/4,x+3/4,z+3/4
-x+1,-y+1/2,z+1
y+5/4,-x+5/4,z+5/4
-x+1/2,-y+1/2,-z+1/2
y-1/4,-x+1/4,-z+1/4
x,y+1/2,-z
-y-1/4,x-1/4,-z-1/4

loop_
_atom_site_label
_atom_site_type_symbol
_atom_site_fract_x
_atom_site_fract_y
_atom_site_fract_z
_atom_site_occupancy
_atom_site_U_iso_or_equiv
O1 O-2 0.2 0.13 0.05 1 0.0
Ag1 Ag+1 0 0.75 0.375 1 0.0
I1 I+7 0 0.25 0.125 1 0.0
